data_7716262
loop_
_publ_author_name
'Saha, Sayan'
'Akhtar, Sohel'
'Pramanik, Subhendu'
'Bala, Sukhen'
'Mondal, Raju'

_publ_section_title
;
 Utilization of a trinuclear Cu-pyrazolate inorganic motif to build
 multifunctional MOFs.
;
_journal_issue 26
_journal_name_full 'Dalton transactions (Cambridge, England : 2003)'
_journal_page_first 11021
_journal_page_last 11037
_journal_paper_doi 10.1039/d4dt00986j
_journal_volume 53
_journal_year 2024
_chemical_formula_moiety 'C28 H21 Cu3 F6 N7 O5.5, 0.45(C2 H4 O2)'
_chemical_formula_sum 'C28.9 H22.8 Cu3 F6 N7 O6.4'
_chemical_formula_weight 875.16
_space_group_crystal_system triclinic
_space_group_IT_number 2
_space_group_name_Hall '-P 1'
_space_group_name_H-M_alt 'P -1'
_atom_sites_solution_hydrogens mixed
_atom_sites_solution_primary dual
_audit_creation_date 2019-06-17
_audit_creation_method
;
Olex2 1.2-beta
(compiled 2018.05.29 svn.r3508 for OlexSys, GUI svn.r5506)
;
_audit_update_record
;
2024-04-01 deposited with the CCDC.	2024-05-31 downloaded from the CCDC.
;
_cell_angle_alpha 114.378(4)
_cell_angle_beta 92.674(4)
_cell_angle_gamma 107.127(4)
_cell_formula_units_Z 2
_cell_length_a 9.4907(10)
_cell_length_b 13.7197(14)
_cell_length_c 16.1356(17)
_cell_measurement_reflns_used 9942
_cell_measurement_temperature 120
_cell_measurement_theta_max 25.36
_cell_measurement_theta_min 2.29
_cell_volume 1794.4(3)
_computing_cell_refinement 'SAINT v8.38A (Bruker, 2017)'
_computing_data_collection 'APEX3 v.2016.1-0 (Bruker, 2016)'
_computing_data_reduction 'SAINT v8.38A (Bruker, 2017)'
_computing_molecular_graphics 'Olex2 (Dolomanov et al., 2009)'
_computing_publication_material 'Olex2 (Dolomanov et al., 2009)'
_computing_structure_refinement 'ShelXL 2018/3 (Sheldrick, 2015a)'
_computing_structure_solution 'ShelXT 2018/2 (Sheldrick, 2015)'
_diffrn_ambient_temperature 120
_diffrn_detector 'Bruker PHOTON 100 CMOS'
_diffrn_detector_area_resol_mean 10.4
_diffrn_detector_type 'CMOS sensor'
_diffrn_measured_fraction_theta_full 0.998
_diffrn_measured_fraction_theta_max 0.998
_diffrn_measurement_device '3-circle area detector diffractometer'
_diffrn_measurement_device_type 'Bruker D8 Venture'
_diffrn_measurement_method '\f and \w scans'
_diffrn_measurement_specimen_support 'MiTeGen loop'
_diffrn_radiation_monochromator 'focusing mirrors'
_diffrn_radiation_probe x-ray
_diffrn_radiation_type MoK\a
_diffrn_radiation_wavelength 0.71073
_diffrn_reflns_av_R_equivalents 0.0581
_diffrn_reflns_av_unetI/netI 0.0682
_diffrn_reflns_Laue_measured_fraction_full 0.998
_diffrn_reflns_Laue_measured_fraction_max 0.998
_diffrn_reflns_limit_h_max 11
_diffrn_reflns_limit_h_min -11
_diffrn_reflns_limit_k_max 16
_diffrn_reflns_limit_k_min -16
_diffrn_reflns_limit_l_max 19
_diffrn_reflns_limit_l_min -19
_diffrn_reflns_number 26677
_diffrn_reflns_point_group_measured_fraction_full 0.998
_diffrn_reflns_point_group_measured_fraction_max 0.998
_diffrn_reflns_theta_full 25.0
_diffrn_reflns_theta_max 25.0
_diffrn_reflns_theta_min 2.289
_diffrn_source 'microfocus sealed X-ray tube'
_diffrn_source_type 'Incoatec I\mS microsource'
_diffrn_standards_number 0
_exptl_absorpt_coefficient_mu 1.844
_exptl_absorpt_correction_T_max 0.8486
_exptl_absorpt_correction_T_min 0.6913
_exptl_absorpt_correction_type integration
_exptl_absorpt_process_details
; SADABS-2016/2 (Bruker, 2016) was used for absorption correction. wR2(int) 
  was 0.0892 before and 0.0701 after correction. The Ratio of minimum to maximum 
  transmission is 0.8146. The \l/2 correction factor is Not present.
;
_exptl_crystal_colour blue
_exptl_crystal_density_diffrn 1.620
_exptl_crystal_description wedge
_exptl_crystal_F_000 875
_exptl_crystal_size_max 0.275
_exptl_crystal_size_mid 0.242
_exptl_crystal_size_min 0.122
_refine_diff_density_max 0.599
_refine_diff_density_min -0.655
_refine_diff_density_rms 0.092
_refine_ls_extinction_method none
_refine_ls_goodness_of_fit_ref 1.135
_refine_ls_hydrogen_treatment mixed
_refine_ls_matrix_type full
_refine_ls_number_parameters 512
_refine_ls_number_reflns 6317
_refine_ls_number_restraints 31
_refine_ls_restrained_S_all 1.133
_refine_ls_R_factor_all 0.0734
_refine_ls_R_factor_gt 0.0486
_refine_ls_shift/su_max 0.001
_refine_ls_shift/su_mean 0.000
_refine_ls_structure_factor_coef Fsqd
_refine_ls_weighting_details 'w=1/[\s^2^(Fo^2^)+6.5259P] where P=(Fo^2^+2Fc^2^)/3'
_refine_ls_weighting_scheme calc
_refine_ls_wR_factor_gt 0.1132
_refine_ls_wR_factor_ref 0.1252
_reflns_Friedel_coverage 0.000
_reflns_number_gt 4811
_reflns_number_total 6317
_reflns_threshold_expression 'I > 2\s(I)'
_cod_data_source_file d4dt00986j2.cif
_cod_data_source_block 19rmd001
_cod_depositor_comments
;
The following automatic conversions were performed:

data item '_diffrn_radiation_probe' value 'X-ray' was changed to
'x-ray' in accordance with the
/home/data/users/saulius/crontab/automatic-downloads/rss-feeds/RSC/lib/dictionaries/cif_core.dic
dictionary named 'cif_core.dic' version 2.4.2 last updated on
2011-04-26.

Automatic conversion script
Id: cif_fix_values 8170 2020-07-09 18:12:32Z antanas 

 Adding full bibliography for 7716260--7716264.cif.
;
_cod_original_formula_sum 'C28.90 H22.80 Cu3 F6 N7 O6.40'
_cod_database_code 7716262
_shelx_shelxl_version_number 2018/3
_shelx_space_group_comment
;
The symmetry employed for this shelxl refinement is uniquely defined
by the following loop, which should always be used as a source of
symmetry information in preference to the above space-group names.
They are only intended as comments.
;
_shelx_estimated_absorpt_t_max 0.806
_shelx_estimated_absorpt_t_min 0.631
_olex2_refinement_description
;
1. Fixed Uiso
 At 1.2 times of:
  All C(H) groups, All N(H) groups
 At 1.5 times of:
  All C(H,H,H) groups, All O(H) groups
2. Shared sites
{N7, O8}
3. Restrained distances
 O1-H1
 0.85 with sigma of 0.02
4. Uiso/Uaniso restraints and constraints
Uanis(N7) = Uanis(O8)
5. Rigid body (RIGU) restrains
 N7, N8, C30, C31, C32
 with sigma for 1-2 distances of 0.004 and sigma for 1-3 distances of 0.004
6. Others
 Fixed Sof: N7(0.5) N8(0.5) H8A(0.5) C30(0.5) H30(0.5) C31(0.5) H31(0.5)
 C32(0.5) H32(0.5) O8(0.25) O9(0.25) H9A(0.25) C33(0.25) C34(0.25) H34A(0.25)
 H34B(0.25) H34C(0.25) O6(0.45) O7(0.45) H7A(0.45) C27(0.45) C29(0.45)
 H29A(0.45) H29B(0.45) H29C(0.45)
7.a Riding coordinates:
 O9(H9A), O7(H7A)
7.b Me refined with riding coordinates:
 C34(H34A,H34B,H34C), C29(H29A,H29B,H29C)
7.c Aromatic/amide H refined with riding coordinates:
 C1(H1A), C2(H2), C3(H3), C4(H4), C5(H5), C6(H6), C7(H7), C8(H8), C9(H9),
 C12(H12), C13(H13), C15(H15), C16(H16), C22(H22), C23(H23), C25(H25), C26(H26),
  N8(H8A), C30(H30), C31(H31), C32(H32)
;
_olex2_diffrn_ambient_temperature_device 'Oxford Cryosystems'
_olex2_submission_special_instructions 'No special instructions were received'

loop_
_space_group_symop_operation_xyz
'x, y, z'
'-x, -y, -z'

loop_
_atom_site_label
_atom_site_type_symbol
_atom_site_fract_x
_atom_site_fract_y
_atom_site_fract_z
_atom_site_U_iso_or_equiv
_atom_site_adp_type
_atom_site_occupancy
_atom_site_site_symmetry_order
_atom_site_calc_flag
_atom_site_refinement_flags_posn
_atom_site_refinement_flags_adp
_atom_site_refinement_flags_occupancy
_atom_site_disorder_assembly
_atom_site_disorder_group
Cu1 Cu 0.25049(7) 0.59808(5) 1.07421(4) 0.02176(16) Uani 1 1 d . . . . .
Cu2 Cu 0.31965(7) 0.41875(5) 0.87601(4) 0.02801(18) Uani 1 1 d . . . . .
Cu3 Cu 0.03990(7) 0.31666(5) 0.97218(5) 0.03030(19) Uani 1 1 d . . . . .
F1 F 0.4643(5) 0.3784(3) 0.3529(3) 0.0620(11) Uani 1 1 d . . . . .
F2 F 0.6886(5) 0.4925(3) 0.4264(3) 0.0681(13) Uani 1 1 d . . . . .
F3 F 0.6481(5) 0.3875(3) 0.2795(3) 0.0796(15) Uani 1 1 d . . . . .
F4 F 0.9031(4) 0.4045(3) 0.4086(3) 0.0671(12) Uani 1 1 d . . . . .
F5 F 0.8110(5) 0.2591(4) 0.2763(3) 0.0772(14) Uani 1 1 d . . . . .
F6 F 0.8449(4) 0.2360(3) 0.3984(3) 0.0600(11) Uani 1 1 d . . . . .
O1 O 0.2352(4) 0.4386(3) 0.9905(2) 0.0227(8) Uani 1 1 d D . . . .
H1 H 0.293(5) 0.429(5) 1.026(3) 0.039(18) Uiso 1 1 d D . . . .
O2 O 0.3843(4) 0.3922(3) 0.7581(3) 0.0423(10) Uani 1 1 d . . . . .
O3 O 0.6217(5) 0.4258(4) 0.8141(3) 0.0553(13) Uani 1 1 d . . . . .
O4 O 0.1587(4) -0.1916(3) 0.0626(2) 0.0335(9) Uani 1 1 d . . . . .
O5 O 0.2657(4) -0.2442(3) 0.1556(2) 0.0309(9) Uani 1 1 d . . . . .
N1 N 0.4217(5) 0.6520(3) 1.0222(3) 0.0293(10) Uani 1 1 d . . . . .
N2 N 0.4378(5) 0.5808(4) 0.9369(3) 0.0271(10) Uani 1 1 d . . . . .
N3 N 0.2109(5) 0.2569(4) 0.8269(3) 0.0351(11) Uani 1 1 d . . . . .
N4 N 0.1016(5) 0.2158(4) 0.8676(3) 0.0372(12) Uani 1 1 d . . . . .
N5 N -0.0156(5) 0.4264(3) 1.0744(3) 0.0243(9) Uani 1 1 d . . . . .
N6 N 0.0668(5) 0.5401(3) 1.1133(3) 0.0211(9) Uani 1 1 d . . . . .
C1 C 0.5156(6) 0.7570(5) 1.0458(4) 0.0318(13) Uani 1 1 d . . . . .
H1A H 0.526663 0.821870 1.102427 0.038 Uiso 1 1 calc R . . . .
C2 C 0.5945(7) 0.7581(5) 0.9764(4) 0.0402(15) Uani 1 1 d . . . . .
H2 H 0.668604 0.821297 0.975173 0.048 Uiso 1 1 calc R . . . .
C3 C 0.5405(6) 0.6456(5) 0.9085(4) 0.0348(13) Uani 1 1 d . . . . .
H3 H 0.571577 0.618280 0.850561 0.042 Uiso 1 1 calc R . . . .
C4 C 0.2300(7) 0.1672(5) 0.7583(4) 0.0487(17) Uani 1 1 d . . . . .
H4 H 0.298637 0.172058 0.717942 0.058 Uiso 1 1 calc R . . . .
C5 C 0.1362(8) 0.0673(5) 0.7548(5) 0.060(2) Uani 1 1 d . . . . .
H5 H 0.128115 -0.008338 0.713876 0.072 Uiso 1 1 calc R . . . .
C6 C 0.0568(7) 0.1016(5) 0.8235(5) 0.0524(18) Uani 1 1 d . . . . .
H6 H -0.019220 0.051534 0.838007 0.063 Uiso 1 1 calc R . . . .
C7 C -0.1165(6) 0.4105(4) 1.1269(4) 0.0318(13) Uani 1 1 d . . . . .
H7 H -0.187667 0.338866 1.115388 0.038 Uiso 1 1 calc R . . . .
C8 C -0.1019(6) 0.5137(4) 1.2003(3) 0.0275(12) Uani 1 1 d . . . . .
H8 H -0.159053 0.527304 1.248056 0.033 Uiso 1 1 calc R . . . .
C9 C 0.0147(6) 0.5926(4) 1.1885(3) 0.0241(11) Uani 1 1 d . . . . .
H9 H 0.052037 0.672305 1.228094 0.029 Uiso 1 1 calc R . . . .
C10 C 0.5187(6) 0.3971(5) 0.7500(4) 0.0320(13) Uani 1 1 d . . . . .
C11 C 0.5514(6) 0.3686(4) 0.6544(3) 0.0267(12) Uani 1 1 d . . . . .
C12 C 0.4359(6) 0.3147(4) 0.5774(4) 0.0304(12) Uani 1 1 d . . . . .
H12 H 0.334256 0.294730 0.584863 0.036 Uiso 1 1 calc R . . . .
C13 C 0.4680(6) 0.2902(4) 0.4906(4) 0.0298(12) Uani 1 1 d . . . . .
H13 H 0.387867 0.252166 0.438476 0.036 Uiso 1 1 calc R . . . .
C14 C 0.6146(6) 0.3199(4) 0.4773(3) 0.0259(11) Uani 1 1 d . . . . .
C15 C 0.7306(6) 0.3753(5) 0.5543(4) 0.0326(13) Uani 1 1 d . . . . .
H15 H 0.832084 0.398280 0.547065 0.039 Uiso 1 1 calc R . . . .
C16 C 0.6977(6) 0.3969(5) 0.6412(4) 0.0324(13) Uani 1 1 d . . . . .
H16 H 0.777683 0.432105 0.693084 0.039 Uiso 1 1 calc R . . . .
C17 C 0.6385(6) 0.2951(4) 0.3779(4) 0.0337(13) Uani 1 1 d . . . . .
C18 C 0.6076(10) 0.3886(5) 0.3586(4) 0.055(2) Uani 1 1 d . . . . .
C19 C 0.8007(8) 0.2996(6) 0.3659(4) 0.0514(18) Uani 1 1 d . . . . .
C20 C 0.2508(6) -0.1707(4) 0.1318(4) 0.0290(12) Uani 1 1 d . . . . .
C21 C 0.3513(6) -0.0502(4) 0.1918(3) 0.0280(12) Uani 1 1 d . . . . .
C22 C 0.4369(6) -0.0239(4) 0.2747(4) 0.0332(13) Uani 1 1 d . . . . .
H22 H 0.434682 -0.082898 0.291570 0.040 Uiso 1 1 calc R . . . .
C23 C 0.5254(6) 0.0868(4) 0.3331(4) 0.0328(13) Uani 1 1 d . . . . .
H23 H 0.581457 0.103527 0.390629 0.039 Uiso 1 1 calc R . . . .
C24 C 0.5339(6) 0.1743(4) 0.3092(4) 0.0290(12) Uani 1 1 d . . . . .
C25 C 0.4528(7) 0.1468(5) 0.2244(4) 0.0395(15) Uani 1 1 d . . . . .
H25 H 0.460860 0.204694 0.205121 0.047 Uiso 1 1 calc R . . . .
C26 C 0.3601(7) 0.0361(5) 0.1673(4) 0.0351(13) Uani 1 1 d . . . . .
H26 H 0.301693 0.019417 0.110593 0.042 Uiso 1 1 calc R . . . .
N7 N 0.0993(8) 0.2606(6) 1.0891(5) 0.0574(18) Uani 0.5 1 d . U P A 1
N8 N 0.1546(13) 0.3410(10) 1.1716(8) 0.057(3) Uani 0.5 1 d . U P A 1
H8A H 0.192987 0.413817 1.185587 0.069 Uiso 0.5 1 calc R . P A 1
C30 C 0.036(2) 0.1611(17) 1.0958(15) 0.066(4) Uani 0.5 1 d . U P A 1
H30 H -0.021659 0.088663 1.046834 0.080 Uiso 0.5 1 calc R . P A 1
C31 C 0.074(3) 0.1878(19) 1.1890(18) 0.074(5) Uani 0.5 1 d . U P A 1
H31 H 0.052323 0.136304 1.215685 0.089 Uiso 0.5 1 calc R . P A 1
C32 C 0.1459(19) 0.2994(16) 1.2329(13) 0.067(4) Uani 0.5 1 d . U P A 1
H32 H 0.184821 0.342451 1.297649 0.081 Uiso 0.5 1 calc R . P A 1
O8 O 0.0993(8) 0.2606(6) 1.0891(5) 0.0574(18) Uani 0.25 1 d . . P A 2
O9 O -0.092(3) 0.126(2) 1.0949(17) 0.085(7) Uiso 0.25 1 d . . P A 2
H9A H -0.147325 0.141347 1.131996 0.127 Uiso 0.25 1 d R . P A 2
C33 C 0.049(3) 0.208(3) 1.133(2) 0.038(8) Uiso 0.25 1 d . . P A 2
C34 C 0.122(6) 0.225(4) 1.224(3) 0.076(17) Uiso 0.25 1 d . . P A 2
H34A H 0.056204 0.171244 1.242462 0.115 Uiso 0.25 1 calc R . P A 2
H34B H 0.218148 0.213059 1.218456 0.115 Uiso 0.25 1 calc R . P A 2
H34C H 0.138637 0.303430 1.270372 0.115 Uiso 0.25 1 calc R . P A 2
O6 O 0.679(3) -0.0262(15) 0.4746(12) 0.140(8) Uani 0.45 1 d . . P B 1
O7 O 0.655(3) 0.1321(18) 0.5720(11) 0.187(11) Uani 0.45 1 d . . P B 1
H7A H 0.566907 0.090948 0.551635 0.280 Uiso 0.45 1 d R . P B 1
C27 C 0.744(5) 0.069(3) 0.5316(19) 0.123(12) Uani 0.45 1 d . . P B 1
C29 C 0.911(4) 0.127(3) 0.5634(19) 0.154(14) Uani 0.45 1 d . . P B 1
H29A H 0.933179 0.205215 0.610930 0.232 Uiso 0.45 1 calc R . P B 1
H29B H 0.950819 0.085057 0.589351 0.232 Uiso 0.45 1 calc R . P B 1
H29C H 0.956980 0.127597 0.510533 0.232 Uiso 0.45 1 calc R . P B 1

loop_
_atom_site_aniso_label
_atom_site_aniso_U_11
_atom_site_aniso_U_22
_atom_site_aniso_U_33
_atom_site_aniso_U_23
_atom_site_aniso_U_13
_atom_site_aniso_U_12
Cu1 0.0257(3) 0.0181(3) 0.0194(3) 0.0059(2) 0.0122(3) 0.0069(3)
Cu2 0.0235(3) 0.0276(4) 0.0231(3) 0.0013(3) 0.0104(3) 0.0093(3)
Cu3 0.0258(4) 0.0186(3) 0.0363(4) 0.0017(3) 0.0097(3) 0.0087(3)
F1 0.083(3) 0.031(2) 0.066(3) 0.0196(19) -0.008(2) 0.017(2)
F2 0.106(3) 0.0193(18) 0.052(2) 0.0114(17) -0.011(2) -0.0059(19)
F3 0.114(4) 0.044(2) 0.051(2) 0.031(2) -0.001(2) -0.027(2)
F4 0.053(2) 0.058(2) 0.045(2) 0.0067(19) 0.0210(18) -0.0207(19)
F5 0.068(3) 0.076(3) 0.037(2) 0.000(2) 0.035(2) -0.011(2)
F6 0.038(2) 0.060(3) 0.064(3) 0.007(2) 0.0259(19) 0.0198(19)
O1 0.0203(19) 0.0190(18) 0.0252(19) 0.0059(15) 0.0070(15) 0.0072(15)
O2 0.038(2) 0.044(2) 0.025(2) 0.0004(18) 0.0162(18) 0.0083(19)
O3 0.062(3) 0.088(4) 0.024(2) 0.015(2) 0.010(2) 0.051(3)
O4 0.039(2) 0.024(2) 0.027(2) 0.0069(16) 0.0103(18) 0.0029(17)
O5 0.042(2) 0.0182(19) 0.027(2) 0.0077(16) 0.0185(17) 0.0060(17)
N1 0.028(2) 0.022(2) 0.025(2) 0.0048(19) 0.0097(19) -0.0008(19)
N2 0.030(2) 0.027(2) 0.021(2) 0.0067(19) 0.0129(19) 0.0081(19)
N3 0.028(3) 0.034(3) 0.032(3) 0.001(2) 0.009(2) 0.016(2)
N4 0.025(3) 0.023(2) 0.044(3) -0.002(2) 0.006(2) 0.007(2)
N5 0.032(2) 0.017(2) 0.025(2) 0.0104(18) 0.0116(19) 0.0059(18)
N6 0.030(2) 0.018(2) 0.019(2) 0.0091(17) 0.0102(18) 0.0109(18)
C1 0.032(3) 0.030(3) 0.028(3) 0.009(2) 0.015(2) 0.005(2)
C2 0.040(4) 0.031(3) 0.042(3) 0.016(3) 0.022(3) 0.001(3)
C3 0.044(3) 0.040(3) 0.022(3) 0.012(3) 0.021(3) 0.015(3)
C4 0.040(4) 0.037(4) 0.048(4) -0.006(3) 0.015(3) 0.021(3)
C5 0.055(4) 0.028(4) 0.067(5) -0.010(3) 0.017(4) 0.018(3)
C6 0.042(4) 0.023(3) 0.072(5) 0.001(3) 0.020(3) 0.011(3)
C7 0.041(3) 0.023(3) 0.030(3) 0.014(2) 0.016(3) 0.004(2)
C8 0.033(3) 0.036(3) 0.022(3) 0.019(2) 0.013(2) 0.012(2)
C9 0.031(3) 0.020(3) 0.022(3) 0.009(2) 0.010(2) 0.009(2)
C10 0.038(3) 0.028(3) 0.026(3) 0.006(2) 0.009(3) 0.015(3)
C11 0.027(3) 0.022(3) 0.025(3) 0.003(2) 0.010(2) 0.011(2)
C12 0.025(3) 0.026(3) 0.033(3) 0.006(2) 0.013(2) 0.008(2)
C13 0.028(3) 0.024(3) 0.026(3) 0.001(2) 0.002(2) 0.009(2)
C14 0.033(3) 0.015(2) 0.022(3) 0.002(2) 0.009(2) 0.007(2)
C15 0.026(3) 0.032(3) 0.033(3) 0.011(3) 0.009(2) 0.006(2)
C16 0.030(3) 0.035(3) 0.024(3) 0.008(2) 0.001(2) 0.009(2)
C17 0.042(3) 0.022(3) 0.024(3) 0.006(2) 0.013(3) 0.000(2)
C18 0.094(6) 0.021(3) 0.035(4) 0.012(3) 0.004(4) 0.002(4)
C19 0.052(4) 0.043(4) 0.035(4) 0.006(3) 0.023(3) -0.001(3)
C20 0.035(3) 0.021(3) 0.024(3) 0.003(2) 0.020(3) 0.006(2)
C21 0.035(3) 0.018(3) 0.024(3) 0.005(2) 0.016(2) 0.006(2)
C22 0.051(4) 0.018(3) 0.032(3) 0.009(2) 0.016(3) 0.015(3)
C23 0.045(3) 0.028(3) 0.021(3) 0.006(2) 0.009(2) 0.013(3)
C24 0.038(3) 0.018(3) 0.026(3) 0.007(2) 0.013(2) 0.008(2)
C25 0.056(4) 0.028(3) 0.029(3) 0.016(3) 0.009(3) 0.003(3)
C26 0.046(4) 0.029(3) 0.024(3) 0.014(2) 0.006(3) 0.002(3)
N7 0.062(5) 0.052(4) 0.066(4) 0.030(3) 0.025(4) 0.023(4)
N8 0.066(8) 0.045(6) 0.062(6) 0.023(4) 0.014(6) 0.022(6)
C30 0.063(11) 0.052(8) 0.092(10) 0.036(8) 0.036(9) 0.022(8)
C31 0.095(15) 0.079(9) 0.101(11) 0.066(10) 0.058(12) 0.057(10)
C32 0.070(10) 0.083(10) 0.078(8) 0.052(7) 0.031(8) 0.040(8)
O8 0.062(5) 0.052(4) 0.066(4) 0.030(3) 0.025(4) 0.023(4)
O6 0.27(3) 0.080(11) 0.094(12) 0.036(10) 0.084(14) 0.089(14)
O7 0.37(4) 0.164(19) 0.064(11) 0.061(12) 0.041(16) 0.12(2)
C27 0.25(4) 0.11(2) 0.091(18) 0.065(17) 0.09(2) 0.14(3)
C29 0.15(3) 0.22(4) 0.11(2) 0.04(2) 0.01(2) 0.13(3)

loop_
_atom_type_symbol
_atom_type_description
_atom_type_scat_dispersion_real
_atom_type_scat_dispersion_imag
_atom_type_scat_source
C C 0.0033 0.0016 'International Tables Vol C Tables 4.2.6.8 and 6.1.1.4'
H H 0.0000 0.0000 'International Tables Vol C Tables 4.2.6.8 and 6.1.1.4'
Cu Cu 0.3201 1.2651 'International Tables Vol C Tables 4.2.6.8 and 6.1.1.4'
F F 0.0171 0.0103 'International Tables Vol C Tables 4.2.6.8 and 6.1.1.4'
N N 0.0061 0.0033 'International Tables Vol C Tables 4.2.6.8 and 6.1.1.4'
O O 0.0106 0.0060 'International Tables Vol C Tables 4.2.6.8 and 6.1.1.4'

loop_
_exptl_crystal_face_index_h
_exptl_crystal_face_index_k
_exptl_crystal_face_index_l
_exptl_crystal_face_perp_dist
0.00 -1.00 1.00 0.0520
0.00 1.00 -1.00 0.0610
1.00 -1.00 1.00 0.1110
1.00 2.00 2.00 0.0720
0.00 0.00 1.00 0.0670
0.00 0.00 -1.00 0.1440
1.00 -1.00 0.00 0.0920
-2.00 1.00 0.00 0.1070
1.00 -2.00 0.00 0.0710
2.00 -1.00 -2.00 0.0930
-2.00 1.00 -1.00 0.1090
-2.00 -2.00 1.00 0.1180

loop_
_geom_angle_atom_site_label_1
_geom_angle_atom_site_label_2
_geom_angle_atom_site_label_3
_geom_angle
_geom_angle_site_symmetry_1
_geom_angle_site_symmetry_3
_geom_angle_publ_flag
O1 Cu1 O3 84.93(15) . 2_667 ?
O5 Cu1 O1 179.35(15) 1_566 . ?
O5 Cu1 O3 95.63(16) 1_566 2_667 ?
N1 Cu1 O1 88.40(15) . . ?
N1 Cu1 O3 98.21(18) . 2_667 ?
N1 Cu1 O5 91.18(16) . 1_566 ?
N6 Cu1 O1 89.94(15) . . ?
N6 Cu1 O3 87.60(17) . 2_667 ?
N6 Cu1 O5 90.43(15) . 1_566 ?
N6 Cu1 N1 173.79(18) . . ?
O2 Cu2 O1 175.02(16) . . ?
N2 Cu2 O1 88.69(15) . . ?
N2 Cu2 O2 94.63(17) . . ?
N3 Cu2 O1 87.64(16) . . ?
N3 Cu2 O2 89.35(18) . . ?
N3 Cu2 N2 174.0(2) . . ?
O1 Cu3 N7 101.0(2) . . ?
O1 Cu3 O8 101.0(2) . . ?
O4 Cu3 O1 172.88(15) 2_556 . ?
O4 Cu3 N7 85.3(2) 2_556 . ?
O4 Cu3 O8 85.3(2) 2_556 . ?
N4 Cu3 O1 86.89(16) . . ?
N4 Cu3 O4 88.59(17) . 2_556 ?
N4 Cu3 N5 175.85(19) . . ?
N4 Cu3 N7 101.0(2) . . ?
N4 Cu3 O8 101.0(2) . . ?
N5 Cu3 O1 89.86(15) . . ?
N5 Cu3 O4 94.40(16) . 2_556 ?
N5 Cu3 N7 82.1(2) . . ?
N5 Cu3 O8 82.1(2) . . ?
Cu1 O1 Cu3 115.77(16) . . ?
Cu2 O1 Cu1 115.19(17) . . ?
Cu2 O1 Cu3 115.03(16) . . ?
C10 O2 Cu2 121.1(4) . . ?
C10 O3 Cu1 154.7(5) . 2_667 ?
C20 O4 Cu3 118.0(3) . 2_556 ?
C20 O5 Cu1 127.6(3) . 1_544 ?
N2 N1 Cu1 119.3(3) . . ?
C1 N1 Cu1 130.7(4) . . ?
C1 N1 N2 108.5(4) . . ?
N1 N2 Cu2 121.8(3) . . ?
C3 N2 Cu2 131.1(3) . . ?
C3 N2 N1 107.0(4) . . ?
N4 N3 Cu2 121.2(3) . . ?
C4 N3 Cu2 131.0(4) . . ?
C4 N3 N4 107.5(5) . . ?
N3 N4 Cu3 121.6(3) . . ?
C6 N4 Cu3 131.0(4) . . ?
C6 N4 N3 107.5(5) . . ?
N6 N5 Cu3 121.2(3) . . ?
C7 N5 Cu3 130.3(3) . . ?
C7 N5 N6 107.9(4) . . ?
N5 N6 Cu1 121.7(3) . . ?
C9 N6 Cu1 129.1(3) . . ?
C9 N6 N5 108.0(4) . . ?
N1 C1 C2 110.3(5) . . ?
C1 C2 C3 104.1(5) . . ?
N2 C3 C2 110.1(5) . . ?
N3 C4 C5 110.3(6) . . ?
C6 C5 C4 104.4(5) . . ?
N4 C6 C5 110.4(6) . . ?
N5 C7 C8 109.9(4) . . ?
C7 C8 C9 104.4(4) . . ?
N6 C9 C8 109.8(4) . . ?
O2 C10 C11 115.7(5) . . ?
O3 C10 O2 125.4(5) . . ?
O3 C10 C11 119.0(5) . . ?
C12 C11 C10 121.1(5) . . ?
C16 C11 C10 120.5(5) . . ?
C16 C11 C12 118.4(5) . . ?
C13 C12 C11 120.3(5) . . ?
C12 C13 C14 121.4(5) . . ?
C13 C14 C15 118.6(5) . . ?
C13 C14 C17 117.3(5) . . ?
C15 C14 C17 123.9(5) . . ?
C16 C15 C14 119.7(5) . . ?
C15 C16 C11 121.6(5) . . ?
C14 C17 C19 112.7(5) . . ?
C14 C17 C24 110.0(4) . . ?
C18 C17 C14 106.5(4) . . ?
C18 C17 C19 108.6(5) . . ?
C18 C17 C24 112.7(5) . . ?
C24 C17 C19 106.6(4) . . ?
F1 C18 F2 108.1(6) . . ?
F1 C18 F3 107.9(6) . . ?
F1 C18 C17 112.0(5) . . ?
F2 C18 F3 105.9(5) . . ?
F2 C18 C17 110.5(6) . . ?
F3 C18 C17 112.1(6) . . ?
F4 C19 F5 106.4(5) . . ?
F4 C19 C17 113.9(6) . . ?
F5 C19 C17 111.0(6) . . ?
F6 C19 F4 106.8(6) . . ?
F6 C19 F5 106.7(6) . . ?
F6 C19 C17 111.7(5) . . ?
O4 C20 C21 119.1(5) . . ?
O5 C20 O4 124.9(5) . . ?
O5 C20 C21 116.0(5) . . ?
C22 C21 C20 119.5(5) . . ?
C26 C21 C20 121.9(5) . . ?
C26 C21 C22 118.6(5) . . ?
C23 C22 C21 120.8(5) . . ?
C22 C23 C24 120.9(5) . . ?
C23 C24 C17 117.3(5) . . ?
C25 C24 C17 124.5(5) . . ?
C25 C24 C23 118.1(5) . . ?
C26 C25 C24 120.7(5) . . ?
C21 C26 C25 120.8(5) . . ?
N8 N7 Cu3 116.4(7) . . ?
N8 N7 C30 107.7(13) . . ?
C30 N7 Cu3 130.6(11) . . ?
N7 N8 C32 110.8(13) . . ?
N7 C30 C31 106.0(18) . . ?
C32 C31 C30 106.4(18) . . ?
C31 C32 N8 108.7(17) . . ?
C33 O8 Cu3 145.9(15) . . ?
O8 C33 O9 116(3) . . ?
O8 C33 C34 127(3) . . ?
O9 C33 C34 117(3) . . ?
O6 C27 O7 116(4) . . ?
O6 C27 C29 127(3) . . ?
O7 C27 C29 117(3) . . ?

loop_
_geom_bond_atom_site_label_1
_geom_bond_atom_site_label_2
_geom_bond_distance
_geom_bond_site_symmetry_2
_geom_bond_publ_flag
Cu1 O1 1.997(3) . ?
Cu1 O3 2.312(4) 2_667 ?
Cu1 O5 1.970(3) 1_566 ?
Cu1 N1 1.955(4) . ?
Cu1 N6 1.942(4) . ?
Cu2 O1 1.995(3) . ?
Cu2 O2 1.949(4) . ?
Cu2 N2 1.947(4) . ?
Cu2 N3 1.935(5) . ?
Cu3 O1 2.009(3) . ?
Cu3 O4 2.003(4) 2_556 ?
Cu3 N4 1.936(4) . ?
Cu3 N5 1.940(4) . ?
Cu3 N7 2.413(7) . ?
Cu3 O8 2.413(7) . ?
F1 C18 1.320(9) . ?
F2 C18 1.345(7) . ?
F3 C18 1.346(7) . ?
F4 C19 1.336(7) . ?
F5 C19 1.338(7) . ?
F6 C19 1.336(8) . ?
O2 C10 1.273(6) . ?
O3 C10 1.233(7) . ?
O4 C20 1.261(7) . ?
O5 C20 1.257(6) . ?
N1 N2 1.367(6) . ?
N1 C1 1.332(6) . ?
N2 C3 1.348(7) . ?
N3 N4 1.360(6) . ?
N3 C4 1.341(7) . ?
N4 C6 1.343(7) . ?
N5 N6 1.366(5) . ?
N5 C7 1.337(6) . ?
N6 C9 1.334(6) . ?
C1 C2 1.379(7) . ?
C2 C3 1.390(8) . ?
C4 C5 1.373(9) . ?
C5 C6 1.369(9) . ?
C7 C8 1.383(7) . ?
C8 C9 1.385(7) . ?
C10 C11 1.499(7) . ?
C11 C12 1.390(7) . ?
C11 C16 1.380(7) . ?
C12 C13 1.370(7) . ?
C13 C14 1.384(7) . ?
C14 C15 1.389(7) . ?
C14 C17 1.540(7) . ?
C15 C16 1.380(7) . ?
C17 C18 1.539(9) . ?
C17 C19 1.547(9) . ?
C17 C24 1.540(7) . ?
C20 C21 1.498(7) . ?
C21 C22 1.380(8) . ?
C21 C26 1.378(7) . ?
C22 C23 1.376(7) . ?
C23 C24 1.387(7) . ?
C24 C25 1.383(8) . ?
C25 C26 1.383(7) . ?
N7 N8 1.283(13) . ?
N7 C30 1.371(18) . ?
N8 C32 1.325(19) . ?
C30 C31 1.39(3) . ?
C31 C32 1.32(3) . ?
O8 C33 1.22(3) . ?
O9 C33 1.38(4) . ?
C33 C34 1.48(5) . ?
O6 C27 1.19(3) . ?
O7 C27 1.37(3) . ?
C27 C29 1.50(4) . ?
